data_4321699
loop_
_publ_author_name
'Annette L. Suing'
'Charlotte R. Dewan'
'Peter S. White'
'H. Holden Thorp'

_publ_section_title
;
 Ethanol Oxidation by Imidorhenium(V) Complexes: Formation of
 Amidorhenium(III) Complexes
;
_journal_name_full 'Inorganic Chemistry'
_journal_page_first 6080
_journal_page_last 6085
_journal_paper_doi 10.1021/ic0007299
_journal_volume 39
_journal_year 2000
_chemical_formula_moiety 'Re P6 Cl2 C52 H48 F12 '
_chemical_formula_sum 'C52 H48 Cl2 F12 P6 Re'
_chemical_formula_weight 1343.87
_chemical_name_systematic ?
_space_group_IT_number 14
_symmetry_cell_setting monoclinic
_symmetry_space_group_name_Hall '-P 2ybc'
_symmetry_space_group_name_H-M 'P 1 21/c 1'
_cell_angle_alpha 90.0
_cell_angle_beta 96.763(1)
_cell_angle_gamma 90.0
_cell_formula_units_Z 2
_cell_length_a 11.1953(6)
_cell_length_b 13.3364(7)
_cell_length_c 16.9539(9)
_cell_measurement_reflns_used 7346
_cell_measurement_temperature 193
_cell_measurement_theta_max 30.00
_cell_measurement_theta_min 1.50
_cell_volume 2513.7(2)
_computing_cell_refinement 'Bruker SAINT'
_computing_data_collection 'Bruker SMART'
_computing_data_reduction 'Bruker SAINT/NRCVAX DATRD2'
_computing_molecular_graphics NRCVAX
_computing_publication_material 'NRCVAX TABLES Jan 94 Version'
_computing_structure_refinement 'NRCVAX LSTSQ'
_computing_structure_solution 'NRCVAX SOLVER'
_diffrn_ambient_temperature 193
_diffrn_measurement_device 'Bruker SMART'
_diffrn_measurement_method 'Omega scan'
_diffrn_radiation_monochromator graphite
_diffrn_radiation_source 'xray tube'
_diffrn_radiation_type 'Molybdenum K\a'
_diffrn_radiation_wavelength 0.71073
_diffrn_reflns_av_R_equivalents 0.022
_diffrn_reflns_limit_h_max 15
_diffrn_reflns_limit_h_min -15
_diffrn_reflns_limit_k_max 18
_diffrn_reflns_limit_k_min 0
_diffrn_reflns_limit_l_max 23
_diffrn_reflns_limit_l_min 0
_diffrn_reflns_number 35318
_diffrn_reflns_theta_max 30.00
_diffrn_reflns_theta_min 0.00
_exptl_absorpt_coefficient_mu 2.80
_exptl_absorpt_correction_T_max 1.0000
_exptl_absorpt_correction_T_min 1.0000
_exptl_absorpt_correction_type none
_exptl_crystal_density_diffrn 1.776
_exptl_crystal_F_000 1335.25
_exptl_crystal_size_max 0.25
_exptl_crystal_size_mid 0.25
_exptl_crystal_size_min 0.20
_refine_diff_density_max 16.60
_refine_diff_density_min -24.40
_refine_ls_extinction_coef 0.3479(852)
_refine_ls_extinction_method Larson
_refine_ls_goodness_of_fit_obs 2.64
_refine_ls_matrix_type full
_refine_ls_number_parameters 332
_refine_ls_number_reflns 6001
_refine_ls_R_factor_all 0.048
_refine_ls_R_factor_obs 0.040
_refine_ls_shift/esd_max 0.008
_refine_ls_structure_factor_coef F
_refine_ls_weighting_details 'w = 1/(\s^2^(F)+0.0004F^2^)'
_refine_ls_weighting_scheme calc
_refine_ls_wR_factor_all 0.066
_refine_ls_wR_factor_obs 0.065
_reflns_number_observed 6003
_reflns_number_total 7312
_reflns_observed_criterion 'Inet > 2.5\s(Inet)'
_cod_data_source_file ic0007299_1.cif
_cod_data_source_block c98044
_cod_depositor_comments
;
The following automatic conversions were performed:

'_refine_ls_weighting_scheme' value '1/(\s^2^(F)+0.0004F^2^)' was
changed to 'calc'. New tag '_refine_ls_weighting_details' was
created. The value of the new tag was set to 'w =
1/(\s^2^(F)+0.0004F^2^)'.

Automatic conversion script
Id: cif_fix_values 3143 2015-03-26 13:38:13Z robertas 
;
_cod_original_cell_volume 2513.69(23)
_cod_original_sg_symbol_H-M 'P 21/c'
_cod_original_formula_sum 'Re P6 Cl2 C52 H48 F12 '
_cod_database_code 4321699

loop_
_symmetry_equiv_pos_as_xyz
x,y,z
-x,-y,-z
-x,1/2+y,1/2-z
x,1/2-y,1/2+z

loop_
_atom_site_aniso_label
_atom_site_aniso_U_11
_atom_site_aniso_U_22
_atom_site_aniso_U_33
_atom_site_aniso_U_12
_atom_site_aniso_U_13
_atom_site_aniso_U_23
_atom_site_aniso_type_symbol
Re1 0.01919(13) 0.02249(13) 0.01775(13) -0.00161(9) 0.00338(8) -0.00054(8) Re
Cl1 0.0223(5) 0.0329(6) 0.0264(5) -0.0039(4) 0.0070(4) -0.0001(4) Cl
P1 0.0238(5) 0.0224(5) 0.0198(5) -0.0010(4) 0.0032(4) 0.0013(4) P
P2 0.0214(5) 0.0244(5) 0.0198(5) -0.0008(4) 0.0031(4) -0.0035(4) P
C1 0.0259(20) 0.0291(22) 0.0190(19) -0.0014(17) 0.0023(16) 0.0003(16) C
C2 0.040(3) 0.0299(21) 0.0206(21) 0.0063(21) 0.0022(19) -0.0030(18) C
C11 0.0230(20) 0.0281(21) 0.0274(21) 0.0010(16) 0.0007(16) 0.0096(17) C
C12 0.0293(24) 0.041(3) 0.0312(25) -0.0024(22) 0.0014(19) 0.0031(22) C
C13 0.029(3) 0.053(4) 0.049(4) -0.0069(23) -0.0067(25) 0.011(3) C
C14 0.0224(24) 0.062(4) 0.057(4) 0.002(3) 0.0012(23) 0.024(3) C
C15 0.036(3) 0.046(3) 0.048(3) 0.0107(24) 0.0177(24) 0.016(3) C
C16 0.0320(24) 0.0333(24) 0.0343(25) 0.0047(19) 0.0077(20) 0.0069(20) C
C21 0.041(3) 0.0242(20) 0.0207(20) -0.0062(19) 0.0046(18) 0.0002(17) C
C22 0.052(3) 0.0296(25) 0.037(3) 0.0029(23) 0.0032(24) 0.0046(21) C
C23 0.080(5) 0.0235(24) 0.044(3) 0.009(3) 0.008(3) 0.0053(22) C
C24 0.103(6) 0.022(3) 0.036(3) -0.012(3) 0.011(3) -0.0031(22) C
C25 0.077(4) 0.034(3) 0.040(3) -0.024(3) 0.017(3) -0.0042(23) C
C26 0.049(3) 0.0317(25) 0.035(3) -0.0126(23) 0.0147(23) -0.0040(20) C
C31 0.0227(20) 0.0297(22) 0.0289(22) -0.0026(17) 0.0033(17) -0.0075(18) C
C32 0.050(3) 0.072(4) 0.038(3) -0.033(3) 0.018(3) -0.023(3) C
C33 0.059(4) 0.099(6) 0.046(3) -0.052(4) 0.023(3) -0.024(4) C
C34 0.041(3) 0.057(4) 0.052(4) -0.024(3) 0.002(3) -0.018(3) C
C35 0.048(3) 0.054(4) 0.053(4) -0.017(3) 0.011(3) -0.029(3) C
C36 0.039(3) 0.047(3) 0.043(3) -0.0095(24) 0.0117(23) -0.022(3) C
C41 0.0250(20) 0.0291(21) 0.0215(19) -0.0006(17) 0.0045(16) -0.0064(17) C
C42 0.0318(23) 0.0318(23) 0.0254(22) -0.0015(19) 0.0062(18) -0.0065(18) C
C43 0.043(3) 0.033(3) 0.034(3) 0.0112(22) 0.0018(22) -0.0070(21) C
C44 0.0250(23) 0.044(3) 0.047(3) 0.0104(21) 0.0026(21) -0.0112(25) C
C45 0.0260(24) 0.060(4) 0.050(3) -0.0062(24) 0.0152(23) -0.019(3) C
C46 0.0313(24) 0.0358(25) 0.035(3) -0.0026(20) 0.0096(20) -0.0036(20) C
P3 0.0807(16) 0.0870(17) 0.0847(16) 0.0151(14) 0.0190(13) 0.0275(14) P
F1 0.158(7) 0.229(10) 0.152(7) 0.063(7) 0.060(6) 0.025(7) F
F2 0.107(5) 0.244(10) 0.118(6) 0.060(7) 0.004(4) 0.038(7) F
F3 0.160(7) 0.146(7) 0.149(7) 0.001(6) 0.047(6) 0.017(5) F
F4 0.110(5) 0.138(7) 0.148(6) 0.024(5) -0.021(4) 0.013(6) F
F5 0.115(7) 0.113(6) 0.130(8) -0.018(3) 0.018(6) 0.032(4) F
F6 0.138(7) 0.200(7) 0.124(7) -0.013(8) 0.040(6) -0.031(7) F

loop_
_atom_site_label
_atom_site_fract_x
_atom_site_fract_y
_atom_site_fract_z
_atom_site_U_iso_or_equiv
_atom_site_thermal_displace_type
_atom_site_calc_flag
_atom_site_refinement_flags
_atom_site_type_symbol
Re1 0.00000 0.00000 0.00000 0.01971(11) Uij ? S Re
Cl1 -0.17097(9) -0.05038(9) 0.05644(6) 0.0269(5) Uij ? . Cl
P1 0.11584(10) -0.11211(8) 0.09609(6) 0.0220(5) Uij ? . P
P2 0.02352(10) 0.10975(8) 0.11922(6) 0.0218(5) Uij ? . P
C1 0.0647(4) -0.0834(3) 0.1927(3) 0.0247(20) Uij ? . C
C2 0.0494(5) 0.0287(4) 0.2098(3) 0.0304(22) Uij ? . C
C11 0.2763(4) -0.0893(3) 0.1054(3) 0.0263(19) Uij ? . C
C12 0.3341(5) -0.0377(5) 0.1707(3) 0.0340(24) Uij ? . C
C13 0.4563(6) -0.0163(5) 0.1750(4) 0.044(3) Uij ? . C
C14 0.5217(5) -0.0477(5) 0.1148(4) 0.048(3) Uij ? . C
C15 0.4670(5) -0.0996(4) 0.0516(4) 0.042(3) Uij ? . C
C16 0.3425(4) -0.1201(4) 0.0448(3) 0.0329(22) Uij ? . C
C21 0.1000(5) -0.2488(3) 0.0949(3) 0.0285(21) Uij ? . C
C22 0.1982(5) -0.3127(4) 0.1072(3) 0.040(3) Uij ? . C
C23 0.1818(7) -0.4151(4) 0.1065(4) 0.049(3) Uij ? . C
C24 0.0701(8) -0.4557(4) 0.0960(3) 0.054(4) Uij ? . C
C25 -0.0295(6) -0.3942(4) 0.0841(4) 0.049(3) Uij ? . C
C26 -0.0139(5) -0.2909(4) 0.0840(3) 0.038(3) Uij ? . C
C31 0.1450(4) 0.2010(4) 0.1410(3) 0.0271(19) Uij ? . C
C32 0.2325(6) 0.2191(5) 0.0931(4) 0.053(3) Uij ? . C
C33 0.3272(6) 0.2853(6) 0.1164(4) 0.067(4) Uij ? . C
C34 0.3318(5) 0.3342(5) 0.1871(4) 0.050(3) Uij ? . C
C35 0.2453(6) 0.3180(5) 0.2358(4) 0.051(3) Uij ? . C
C36 0.1518(5) 0.2510(4) 0.2139(3) 0.042(3) Uij ? . C
C41 -0.1097(4) 0.1848(3) 0.1339(3) 0.0250(19) Uij ? . C
C42 -0.1209(4) 0.2805(4) 0.0991(3) 0.0295(21) Uij ? . C
C43 -0.2227(5) 0.3380(4) 0.1052(3) 0.0369(24) Uij ? . C
C44 -0.3134(5) 0.3033(4) 0.1440(4) 0.039(3) Uij ? . C
C45 -0.3032(5) 0.2097(5) 0.1801(4) 0.044(3) Uij ? . C
C46 -0.2022(4) 0.1492(4) 0.1743(3) 0.0336(23) Uij ? . C
P3 0.58196(25) 0.60848(21) 0.09786(17) 0.0834(15) Uij ? . P
F1 0.5101(8) 0.6586(8) 0.1594(5) 0.176(7) Uij ? . F
F2 0.6836(7) 0.5666(9) 0.1586(4) 0.157(7) Uij ? . F
F3 0.6545(8) 0.7070(6) 0.0828(5) 0.150(6) Uij ? . F
F4 0.4809(7) 0.6356(7) 0.0236(5) 0.135(6) Uij ? . F
F5 0.5049(9) 0.5072(4) 0.1096(6) 0.119(6) Uij ? . F
F6 0.6479(9) 0.5370(8) 0.0297(6) 0.152(7) Uij ? . F
H1a 0.123 -0.110 0.234 0.0347 Uiso ? . H
H1b -0.011 -0.116 0.195 0.0347 Uiso ? . H
H2a -0.018 0.036 0.239 0.0403 Uiso ? . H
H2b 0.121 0.052 0.241 0.0403 Uiso ? . H
H12 0.289 -0.017 0.213 0.0438 Uiso ? . H
H13 0.495 0.021 0.219 0.0536 Uiso ? . H
H14 0.606 -0.033 0.118 0.0574 Uiso ? . H
H15 0.513 -0.123 0.011 0.0534 Uiso ? . H
H16 0.303 -0.155 -0.001 0.0432 Uiso ? . H
H22 0.278 -0.285 0.116 0.0498 Uiso ? . H
H23 0.250 -0.459 0.115 0.0591 Uiso ? . H
H24 0.060 -0.527 0.096 0.0638 Uiso ? . H
H25 -0.109 -0.423 0.076 0.0602 Uiso ? . H
H26 -0.083 -0.248 0.076 0.0487 Uiso ? . H
H32 0.230 0.185 0.043 0.0636 Uiso ? . H
H33 0.387 0.298 0.081 0.0780 Uiso ? . H
H34 0.396 0.380 0.202 0.0599 Uiso ? . H
H35 0.250 0.351 0.286 0.0614 Uiso ? . H
H36 0.092 0.239 0.249 0.0528 Uiso ? . H
H42 -0.058 0.306 0.071 0.0397 Uiso ? . H
H43 -0.229 0.403 0.081 0.0467 Uiso ? . H
H44 -0.383 0.344 0.148 0.0485 Uiso ? . H
H45 -0.366 0.185 0.209 0.0550 Uiso ? . H
H46 -0.196 0.084 0.198 0.0441 Uiso ? . H

loop_
_atom_type_symbol
_atom_type_description
_atom_type_scat_dispersion_real
_atom_type_scat_dispersion_imag
_atom_type_scat_source
Re ? -1.018 7.231 'International Tables Vol. IV Table 2.2B'
P ? 0.102 0.094 'International Tables Vol. IV Table 2.2B'
Cl ? 0.148 0.159 'International Tables Vol. IV Table 2.2B'
C ? 0.003 0.002 'International Tables Vol. IV Table 2.2B'
H ? 0.000 0.000 'International Tables Vol. IV Table 2.2B'
F ? 0.017 0.010 'International Tables Vol. IV Table 2.2B'

loop_
_geom_angle_atom_site_label_1
_geom_angle_atom_site_label_2
_geom_angle_atom_site_label_3
_geom_angle
_geom_angle_site_symmetry_1
_geom_angle_site_symmetry_2
_geom_angle_site_symmetry_3
_geom_angle_publ_flag
Cl(1) Re(1) Cl(1)a 180.0 ? ? ? ?
Cl(1) Re(1) P(1) 86.99(4) ? ? ? ?
Cl(1) Re(1) P(1)a 93.01(4) ? ? ? ?
Cl(1) Re(1) P(2) 81.36(4) ? ? ? ?
Cl(1) Re(1) P(2)a 98.64(4) ? ? ? ?
Cl(1)a Re(1) P(1) 93.01(4) ? ? ? ?
Cl(1)a Re(1) P(1)a 86.99(4) ? ? ? ?
Cl(1)a Re(1) P(2) 98.64(4) ? ? ? ?
Cl(1)a Re(1) P(2)a 81.36(4) ? ? ? ?
P(1) Re(1) P(1)a 180.0 ? ? ? ?
P(1) Re(1) P(2) 79.78(4) ? ? ? ?
P(1) Re(1) P(2)a 100.22(4) ? ? ? ?
P(1)a Re(1) P(2) 100.22(4) ? ? ? ?
P(1)a Re(1) P(2)a 79.78(4) ? ? ? ?
P(2) Re(1) P(2)a 180.0 ? ? ? ?
Re(1) P(1) C(1) 105.53(15) ? ? ? ?
Re(1) P(1) C(11) 113.30(14) ? ? ? ?
Re(1) P(1) C(21) 123.62(16) ? ? ? ?
C(1) P(1) C(11) 107.29(21) ? ? ? ?
C(1) P(1) C(21) 100.24(21) ? ? ? ?
C(11) P(1) C(21) 105.17(22) ? ? ? ?
Re(1) P(2) C(2) 108.57(16) ? ? ? ?
Re(1) P(2) C(31) 124.11(15) ? ? ? ?
Re(1) P(2) C(41) 114.92(14) ? ? ? ?
C(2) P(2) C(31) 100.33(24) ? ? ? ?
C(2) P(2) C(41) 104.63(22) ? ? ? ?
C(31) P(2) C(41) 101.91(20) ? ? ? ?
P(1) C(1) C(2) 115.1(3) ? ? ? ?
P(2) C(2) C(1) 114.7(3) ? ? ? ?
P(1) C(11) C(12) 121.0(4) ? ? ? ?
P(1) C(11) C(16) 119.5(4) ? ? ? ?
C(12) C(11) C(16) 119.4(4) ? ? ? ?
C(11) C(12) C(13) 120.3(5) ? ? ? ?
C(12) C(13) C(14) 120.0(6) ? ? ? ?
C(13) C(14) C(15) 120.3(5) ? ? ? ?
C(14) C(15) C(16) 120.9(5) ? ? ? ?
C(11) C(16) C(15) 119.1(5) ? ? ? ?
P(1) C(21) C(22) 122.4(4) ? ? ? ?
P(1) C(21) C(26) 119.4(4) ? ? ? ?
C(22) C(21) C(26) 118.1(5) ? ? ? ?
C(21) C(22) C(23) 120.3(6) ? ? ? ?
C(22) C(23) C(24) 121.2(6) ? ? ? ?
C(23) C(24) C(25) 119.9(5) ? ? ? ?
C(24) C(25) C(26) 119.3(6) ? ? ? ?
C(21) C(26) C(25) 121.1(6) ? ? ? ?
P(2) C(31) C(32) 124.4(4) ? ? ? ?
P(2) C(31) C(36) 117.2(4) ? ? ? ?
C(32) C(31) C(36) 118.3(4) ? ? ? ?
C(31) C(32) C(33) 121.1(5) ? ? ? ?
C(32) C(33) C(34) 120.0(5) ? ? ? ?
C(33) C(34) C(35) 120.1(5) ? ? ? ?
C(34) C(35) C(36) 120.4(5) ? ? ? ?
C(31) C(36) C(35) 120.1(5) ? ? ? ?
P(2) C(41) C(42) 118.1(3) ? ? ? ?
P(2) C(41) C(46) 123.0(4) ? ? ? ?
C(42) C(41) C(46) 118.9(4) ? ? ? ?
C(41) C(42) C(43) 120.2(4) ? ? ? ?
C(42) C(43) C(44) 121.1(5) ? ? ? ?
C(43) C(44) C(45) 119.6(5) ? ? ? ?
C(44) C(45) C(46) 120.7(5) ? ? ? ?
C(41) C(46) C(45) 119.5(5) ? ? ? ?
F(1) P(3) F(2) 96.1(5) ? ? ? ?
F(1) P(3) F(3) 93.9(5) ? ? ? ?
F(1) P(3) F(4) 93.2(5) ? ? ? ?
F(1) P(3) F(5) 87.2(6) ? ? ? ?
F(1) P(3) F(6) 171.3(6) ? ? ? ?
F(2) P(3) F(3) 93.2(6) ? ? ? ?
F(2) P(3) F(4) 169.5(6) ? ? ? ?
F(2) P(3) F(5) 88.7(6) ? ? ? ?
F(2) P(3) F(6) 84.7(5) ? ? ? ?
F(3) P(3) F(4) 90.8(5) ? ? ? ?
F(3) P(3) F(5) 177.7(5) ? ? ? ?
F(3) P(3) F(6) 94.7(5) ? ? ? ?
F(4) P(3) F(5) 87.1(5) ? ? ? ?
F(4) P(3) F(6) 85.3(5) ? ? ? ?
F(5) P(3) F(6) 84.2(5) ? ? ? ?
P(3) F(1) F(5) 48.0(4) ? ? ? ?
P(3) F(5) F(1) 44.8(3) ? ? ? ?

loop_
_geom_bond_atom_site_label_1
_geom_bond_atom_site_label_2
_geom_bond_distance
_geom_bond_site_symmetry_1
_geom_bond_site_symmetry_2
_geom_bond_publ_flag
Re(1) Cl(1) 2.3371(10) ? ? ?
Re(1) Cl(1)a 2.3371(10) ? ? ?
Re(1) P(1) 2.4645(11) ? ? ?
Re(1) P(1)a 2.4645(11) ? ? ?
Re(1) P(2) 2.4842(11) ? ? ?
Re(1) P(2)a 2.4842(11) ? ? ?
P(1) C(1) 1.839(4) ? ? ?
P(1) C(11) 1.810(5) ? ? ?
P(1) C(21) 1.831(5) ? ? ?
P(2) C(2) 1.873(5) ? ? ?
P(2) C(31) 1.830(5) ? ? ?
P(2) C(41) 1.838(4) ? ? ?
C(1) C(2) 1.536(7) ? ? ?
C(11) C(12) 1.396(7) ? ? ?
C(11) C(16) 1.399(7) ? ? ?
C(12) C(13) 1.391(8) ? ? ?
C(13) C(14) 1.389(10) ? ? ?
C(14) C(15) 1.358(10) ? ? ?
C(15) C(16) 1.412(8) ? ? ?
C(21) C(22) 1.387(8) ? ? ?
C(21) C(26) 1.386(7) ? ? ?
C(22) C(23) 1.379(8) ? ? ?
C(23) C(24) 1.354(11) ? ? ?
C(24) C(25) 1.381(11) ? ? ?
C(25) C(26) 1.388(8) ? ? ?
C(31) C(32) 1.365(7) ? ? ?
C(31) C(36) 1.399(7) ? ? ?
C(32) C(33) 1.400(8) ? ? ?
C(33) C(34) 1.361(9) ? ? ?
C(34) C(35) 1.362(9) ? ? ?
C(35) C(36) 1.393(8) ? ? ?
C(41) C(42) 1.405(7) ? ? ?
C(41) C(46) 1.389(7) ? ? ?
C(42) C(43) 1.388(7) ? ? ?
C(43) C(44) 1.354(8) ? ? ?
C(44) C(45) 1.390(9) ? ? ?
C(45) C(46) 1.402(8) ? ? ?
P(3) F(1) 1.543(9) ? ? ?
P(3) F(2) 1.547(7) ? ? ?
P(3) F(3) 1.582(9) ? ? ?
P(3) F(4) 1.631(7) ? ? ?
P(3) F(5) 1.627(7) ? ? ?
P(3) F(6) 1.729(10) ? ? ?
F(1) F(5) 2.186(13) ? ? ?

loop_
_geom_contact_atom_site_label_1
_geom_contact_atom_site_label_2
_geom_contact_distance
_geom_contact_site_symmetry_1
_geom_contact_site_symmetry_2
_geom_contact_publ_flag
? ? ? ? ? ?

loop_
_geom_torsion_atom_site_label_1
_geom_torsion_atom_site_label_2
_geom_torsion_atom_site_label_3
_geom_torsion_atom_site_label_4
_geom_torsion
_geom_torsion_site_symmetry_1
_geom_torsion_site_symmetry_2
_geom_torsion_site_symmetry_3
_geom_torsion_site_symmetry_4
_geom_torsion_publ_flag
? ? ? ? ? ? ? ? ? ?
